data_7001086
loop_
_publ_author_name
'Mahenthirarajah, Thushitha'
'Li, Yang'
'Lightfoot, Philip'

_publ_section_title
;
 Organic--inorganic hybrid chains and layers constructed from
 copper-amine cations and early transition metal (Nb, Mo) oxyfluoride
 anions
;
_journal_issue 17
_journal_name_full 'Dalton Transactions'
_journal_page_first 3280
_journal_page_last 3285
_journal_paper_doi 10.1039/b900356h
_journal_year 2009
_chemical_formula_moiety 'C4 H10 Cu F5 N8 Nb O2'
_chemical_formula_sum 'C4 H10 Cu F5 N8 Nb O2'
_chemical_formula_weight 453.66
_chemical_name_systematic
;
?
;
_space_group_IT_number 14
_symmetry_cell_setting monoclinic
_symmetry_space_group_name_Hall '-P 2yn'
_symmetry_space_group_name_H-M 'P 1 21/n 1'
_atom_sites_solution_hydrogens geom
_atom_sites_solution_primary direct
_atom_sites_solution_secondary difmap
_audit_creation_method SHELXL-97
_cell_angle_alpha 90.00
_cell_angle_beta 91.051(9)
_cell_angle_gamma 90.00
_cell_formula_units_Z 4
_cell_length_a 7.1511(18)
_cell_length_b 11.869(3)
_cell_length_c 14.671(4)
_cell_measurement_reflns_used 8504
_cell_measurement_temperature 93(2)
_cell_measurement_theta_max 27.5
_cell_measurement_theta_min 3.2
_cell_volume 1245.0(6)
_computing_cell_refinement 'CrystalClear (Rigaku Inc., 2007)'
_computing_data_collection 'CrystalClear (Rigaku Inc., 2007)'
_computing_data_reduction 'CrystalClear (Rigaku Inc., 2007)'
_computing_molecular_graphics 'Bruker SHELXTL'
_computing_publication_material 'Bruker SHELXTL'
_computing_structure_refinement 'SHELXL-97 (Sheldrick, 1997)'
_computing_structure_solution 'SHELXL-97 (Sheldrick, 1997)'
_diffrn_ambient_temperature 93(2)
_diffrn_measured_fraction_theta_full 0.998
_diffrn_measured_fraction_theta_max 0.913
_diffrn_measurement_device_type 'CCD Area Detector'
_diffrn_measurement_method dtprofit.ref
_diffrn_radiation_monochromator 'Confocal optics'
_diffrn_radiation_source 'Rotating Anode'
_diffrn_radiation_type MoK\a
_diffrn_radiation_wavelength 0.71073
_diffrn_reflns_av_R_equivalents 0.0518
_diffrn_reflns_av_sigmaI/netI 0.0633
_diffrn_reflns_limit_h_max 8
_diffrn_reflns_limit_h_min -9
_diffrn_reflns_limit_k_max 14
_diffrn_reflns_limit_k_min -15
_diffrn_reflns_limit_l_max 15
_diffrn_reflns_limit_l_min -18
_diffrn_reflns_number 8504
_diffrn_reflns_theta_full 25.00
_diffrn_reflns_theta_max 27.47
_diffrn_reflns_theta_min 3.15
_exptl_absorpt_coefficient_mu 2.712
_exptl_absorpt_correction_T_max 0.89
_exptl_absorpt_correction_T_min 0.89
_exptl_absorpt_correction_type multi-scan
_exptl_crystal_colour blue
_exptl_crystal_density_diffrn 2.420
_exptl_crystal_density_method 'not measured'
_exptl_crystal_description chip
_exptl_crystal_F_000 884
_exptl_crystal_size_max 0.30
_exptl_crystal_size_mid 0.05
_exptl_crystal_size_min 0.04
_refine_diff_density_max 0.823
_refine_diff_density_min -0.870
_refine_diff_density_rms 0.161
_refine_ls_extinction_coef 0.0016(7)
_refine_ls_extinction_expression Fc^*^=kFc[1+0.001xFc^2^\l^3^/sin(2\q)]^-1/4^
_refine_ls_extinction_method SHELXL
_refine_ls_goodness_of_fit_ref 1.028
_refine_ls_hydrogen_treatment mixed
_refine_ls_matrix_type full
_refine_ls_number_parameters 197
_refine_ls_number_reflns 2593
_refine_ls_number_restraints 2
_refine_ls_restrained_S_all 1.027
_refine_ls_R_factor_all 0.0705
_refine_ls_R_factor_gt 0.0422
_refine_ls_shift/su_max 0.001
_refine_ls_shift/su_mean 0.000
_refine_ls_structure_factor_coef Fsqd
_refine_ls_weighting_details 'calc w=1/[\s^2^(Fo^2^)+(0.0528P)^2^+3.3043P] where P=(Fo^2^+2Fc^2^)/3'
_refine_ls_weighting_scheme calc
_refine_ls_wR_factor_gt 0.0999
_refine_ls_wR_factor_ref 0.1242
_reflns_number_gt 1838
_reflns_number_total 2593
_reflns_threshold_expression >2sigma(I)
_cod_data_source_file b900356h.txt
_cod_data_source_block 2
_cod_original_cell_volume 1245.0(5)
_cod_original_sg_symbol_H-M 'P 21/n'
_cod_database_code 7001086

loop_
_symmetry_equiv_pos_as_xyz
'x, y, z'
'-x+1/2, y+1/2, -z+1/2'
'-x, -y, -z'
'x-1/2, -y-1/2, z-1/2'

loop_
_atom_site_label
_atom_site_type_symbol
_atom_site_fract_x
_atom_site_fract_y
_atom_site_fract_z
_atom_site_U_iso_or_equiv
_atom_site_adp_type
_atom_site_occupancy
_atom_site_symmetry_multiplicity
_atom_site_calc_flag
_atom_site_refinement_flags
_atom_site_disorder_assembly
_atom_site_disorder_group
Nb1 Nb -0.24805(7) -0.25231(4) 1.14127(3) 0.0313(2) Uani 1 1 d . . .
Cu2 Cu 0.5000 0.0000 1.0000 0.0229(3) Uani 1 2 d S . .
Cu1 Cu 0.0000 0.0000 1.0000 0.0213(3) Uani 1 2 d S . .
F1 F -0.2791(5) -0.3461(3) 1.0343(2) 0.0471(9) Uani 1 1 d . . .
F5 F -0.2534(5) -0.3848(3) 1.2166(2) 0.0395(9) Uani 0.50 1 d P . .
O5 O -0.2534(5) -0.3848(3) 1.2166(2) 0.0395(9) Uani 0.50 1 d P . .
F3 F -0.1900(7) -0.1609(3) 1.2461(3) 0.0778(15) Uani 1 1 d . . .
F4 F -0.5107(5) -0.2369(3) 1.1573(4) 0.0637(13) Uani 1 1 d . . .
F2 F 0.0199(5) -0.2697(3) 1.1304(3) 0.0542(11) Uani 1 1 d . . .
F6 F -0.2487(5) -0.1199(3) 1.0651(2) 0.0354(8) Uani 0.50 1 d P . .
O6 O -0.2487(5) -0.1199(3) 1.0651(2) 0.0354(8) Uani 0.50 1 d P . .
O1 O 0.2405(7) -0.2275(3) 1.3029(3) 0.0443(11) Uani 1 1 d D . .
H10A H 0.140(7) -0.223(6) 1.266(5) 0.066 Uiso 1 1 d D . .
H10B H 0.322(9) -0.226(6) 1.258(4) 0.066 Uiso 1 1 d D . .
N1 N 0.1581(6) 0.0118(3) 1.1139(3) 0.0217(9) Uani 1 1 d . . .
N2 N 0.3514(6) 0.0109(3) 1.1140(3) 0.0215(9) Uani 1 1 d . . .
N3 N 0.2614(6) 0.0194(3) 1.2538(3) 0.0228(10) Uani 1 1 d . . .
N4 N 0.2588(7) 0.0231(4) 1.3492(3) 0.0366(12) Uani 1 1 d . . .
H4A H 0.1539 0.0242 1.3768 0.044 Uiso 1 1 calc R . .
H4B H 0.3622 0.0244 1.3800 0.044 Uiso 1 1 calc R . .
N5 N 0.1497(6) -0.1298(3) 0.9591(3) 0.0227(9) Uani 1 1 d . . .
N6 N 0.3431(6) -0.1336(3) 0.9604(3) 0.0242(10) Uani 1 1 d . . .
N7 N 0.2351(7) -0.3014(3) 0.9342(3) 0.0278(11) Uani 1 1 d . . .
N8 N 0.2160(8) -0.4183(3) 0.9190(4) 0.0488(15) Uani 1 1 d . . .
H8A H 0.3138 -0.4600 0.9150 0.059 Uiso 1 1 calc R . .
H8B H 0.1065 -0.4478 0.9138 0.059 Uiso 1 1 calc R . .
C1 C 0.1091(8) 0.0172(4) 1.1988(4) 0.0266(12) Uani 1 1 d . . .
H11 H -0.0137 0.0193 1.2185 0.032 Uiso 1 1 calc R . .
C2 C 0.4105(5) 0.0154(3) 1.1982(3) 0.0259(12) Uani 1 1 d . . .
H21 H 0.5352 0.0157 1.2173 0.031 Uiso 1 1 calc R . .
C3 C 0.0883(5) -0.2317(3) 0.9431(3) 0.0261(12) Uani 1 1 d R . .
H31 H -0.0368 -0.2527 0.9385 0.031 Uiso 1 1 calc R . .
C4 C 0.3902(8) -0.2388(4) 0.9442(4) 0.0254(12) Uani 1 1 d . . .
H41 H 0.5120 -0.2655 0.9402 0.030 Uiso 1 1 calc R . .

loop_
_atom_site_aniso_label
_atom_site_aniso_U_11
_atom_site_aniso_U_22
_atom_site_aniso_U_33
_atom_site_aniso_U_23
_atom_site_aniso_U_13
_atom_site_aniso_U_12
Nb1 0.0288(4) 0.0337(3) 0.0314(4) -0.0045(2) 0.0011(2) 0.0014(2)
Cu2 0.0193(5) 0.0261(5) 0.0235(5) -0.0058(4) 0.0045(4) -0.0043(3)
Cu1 0.0184(5) 0.0209(4) 0.0244(5) -0.0043(3) -0.0025(4) 0.0045(3)
F1 0.064(3) 0.0329(18) 0.044(2) -0.0045(16) -0.0085(18) 0.0075(16)
F5 0.035(2) 0.0378(19) 0.046(2) 0.0202(17) 0.0000(18) -0.0014(16)
O5 0.035(2) 0.0378(19) 0.046(2) 0.0202(17) 0.0000(18) -0.0014(16)
F3 0.141(5) 0.056(2) 0.036(2) -0.008(2) 0.005(3) -0.028(3)
F4 0.034(2) 0.055(2) 0.104(4) 0.026(2) 0.025(2) 0.0111(17)
F2 0.027(2) 0.067(2) 0.068(3) 0.028(2) 0.0004(18) 0.0033(17)
F6 0.039(2) 0.0284(17) 0.039(2) 0.0059(16) 0.0033(17) 0.0016(15)
O6 0.039(2) 0.0284(17) 0.039(2) 0.0059(16) 0.0033(17) 0.0016(15)
O1 0.058(3) 0.035(2) 0.040(3) 0.003(2) -0.001(2) -0.002(2)
N1 0.019(2) 0.025(2) 0.022(2) -0.0042(18) 0.0020(19) 0.0002(17)
N2 0.018(2) 0.023(2) 0.024(2) 0.0007(18) 0.0008(19) -0.0011(16)
N3 0.024(3) 0.024(2) 0.020(2) 0.0000(18) 0.000(2) 0.0015(17)
N4 0.045(3) 0.049(3) 0.016(2) -0.002(2) -0.002(2) -0.001(2)
N5 0.014(2) 0.025(2) 0.029(2) -0.0001(19) -0.0018(18) 0.0011(17)
N6 0.018(2) 0.025(2) 0.030(2) -0.0052(19) 0.0013(19) 0.0025(17)
N7 0.038(3) 0.0133(19) 0.032(3) 0.0027(19) 0.006(2) 0.0026(18)
N8 0.055(4) 0.014(2) 0.078(4) -0.009(2) 0.023(3) -0.006(2)
C1 0.028(3) 0.025(3) 0.027(3) 0.000(2) 0.005(2) 0.002(2)
C2 0.023(3) 0.025(2) 0.030(3) 0.000(2) 0.000(2) 0.000(2)
C3 0.024(3) 0.024(2) 0.030(3) -0.006(2) 0.006(2) -0.006(2)
C4 0.023(3) 0.026(3) 0.027(3) -0.003(2) 0.001(2) 0.011(2)

loop_
_atom_type_symbol
_atom_type_description
_atom_type_scat_dispersion_real
_atom_type_scat_dispersion_imag
_atom_type_scat_source
C C 0.0033 0.0016 'International Tables Vol C Tables 4.2.6.8 and 6.1.1.4'
H H 0.0000 0.0000 'International Tables Vol C Tables 4.2.6.8 and 6.1.1.4'
N N 0.0061 0.0033 'International Tables Vol C Tables 4.2.6.8 and 6.1.1.4'
O O 0.0106 0.0060 'International Tables Vol C Tables 4.2.6.8 and 6.1.1.4'
F F 0.0171 0.0103 'International Tables Vol C Tables 4.2.6.8 and 6.1.1.4'
Cu Cu 0.3201 1.2651 'International Tables Vol C Tables 4.2.6.8 and 6.1.1.4'
Nb Nb -2.0727 0.6215 'International Tables Vol C Tables 4.2.6.8 and 6.1.1.4'

loop_
_geom_angle_atom_site_label_1
_geom_angle_atom_site_label_2
_geom_angle_atom_site_label_3
_geom_angle
_geom_angle_site_symmetry_1
_geom_angle_site_symmetry_3
_geom_angle_publ_flag
F4 Nb1 F3 92.6(2) . . ?
F4 Nb1 F5 88.72(16) . . ?
F3 Nb1 F5 90.44(17) . . ?
F4 Nb1 F6 90.06(15) . . ?
F3 Nb1 F6 90.10(16) . . ?
F5 Nb1 F6 178.69(15) . . ?
F4 Nb1 F1 93.3(2) . . ?
F3 Nb1 F1 174.12(19) . . ?
F5 Nb1 F1 89.57(15) . . ?
F6 Nb1 F1 90.01(14) . . ?
F4 Nb1 F2 177.56(18) . . ?
F3 Nb1 F2 85.8(2) . . ?
F5 Nb1 F2 89.43(15) . . ?
F6 Nb1 F2 91.80(15) . . ?
F1 Nb1 F2 88.32(18) . . ?
N2 Cu2 N2 180.000(1) . 3_657 ?
N2 Cu2 N6 90.55(16) . 3_657 ?
N2 Cu2 N6 89.45(16) 3_657 3_657 ?
N2 Cu2 N6 89.45(16) . . ?
N2 Cu2 N6 90.55(16) 3_657 . ?
N6 Cu2 N6 180.0 3_657 . ?
N5 Cu1 N5 180.0(2) 3_557 . ?
N5 Cu1 N1 90.41(16) 3_557 3_557 ?
N5 Cu1 N1 89.59(17) . 3_557 ?
N5 Cu1 N1 89.59(17) 3_557 . ?
N5 Cu1 N1 90.41(16) . . ?
N1 Cu1 N1 180.000(1) 3_557 . ?
H10A O1 H10B 94(7) . . ?
C1 N1 N2 106.6(4) . . ?
C1 N1 Cu1 130.0(4) . . ?
N2 N1 Cu1 123.3(3) . . ?
C2 N2 N1 107.9(4) . . ?
C2 N2 Cu2 129.0(3) . . ?
N1 N2 Cu2 123.1(3) . . ?
C1 N3 C2 106.0(4) . . ?
C1 N3 N4 125.1(4) . . ?
C2 N3 N4 128.8(4) . . ?
N3 N4 H4A 120.0 . . ?
N3 N4 H4B 120.0 . . ?
H4A N4 H4B 120.0 . . ?
C3 N5 N6 107.7(4) . . ?
C3 N5 Cu1 126.5(3) . . ?
N6 N5 Cu1 124.7(3) . . ?
C4 N6 N5 106.7(4) . . ?
C4 N6 Cu2 130.8(4) . . ?
N5 N6 Cu2 121.8(3) . . ?
C4 N7 C3 107.1(4) . . ?
C4 N7 N8 129.8(5) . . ?
C3 N7 N8 123.1(4) . . ?
N7 N8 H8A 120.0 . . ?
N7 N8 H8B 120.0 . . ?
H8A N8 H8B 120.0 . . ?
N1 C1 N3 110.2(5) . . ?
N1 C1 H11 124.9 . . ?
N3 C1 H11 124.9 . . ?
N2 C2 N3 109.2(4) . . ?
N2 C2 H21 125.4 . . ?
N3 C2 H21 125.4 . . ?
N5 C3 N7 109.1(4) . . ?
N5 C3 H31 125.5 . . ?
N7 C3 H31 125.5 . . ?
N6 C4 N7 109.4(4) . . ?
N6 C4 H41 125.3 . . ?
N7 C4 H41 125.3 . . ?

loop_
_geom_bond_atom_site_label_1
_geom_bond_atom_site_label_2
_geom_bond_distance
_geom_bond_site_symmetry_2
_geom_bond_publ_flag
Nb1 F4 1.906(4) . ?
Nb1 F3 1.921(4) . ?
Nb1 F5 1.923(3) . ?
Nb1 F6 1.928(3) . ?
Nb1 F1 1.934(4) . ?
Nb1 F2 1.937(4) . ?
Cu2 N2 2.002(4) . ?
Cu2 N2 2.002(4) 3_657 ?
Cu2 N6 2.022(4) 3_657 ?
Cu2 N6 2.022(4) . ?
Cu1 N5 1.975(4) 3_557 ?
Cu1 N5 1.975(4) . ?
Cu1 N1 2.005(4) 3_557 ?
Cu1 N1 2.005(4) . ?
O1 H10A 0.89(2) . ?
O1 H10B 0.89(2) . ?
N1 C1 1.302(7) . ?
N1 N2 1.382(6) . ?
N2 C2 1.300(6) . ?
N3 C1 1.344(7) . ?
N3 C2 1.354(5) . ?
N3 N4 1.400(6) . ?
N4 H4A 0.8600 . ?
N4 H4B 0.8600 . ?
N5 C3 1.307(5) . ?
N5 N6 1.384(6) . ?
N6 C4 1.315(6) . ?
N7 C4 1.341(7) . ?
N7 C3 1.344(6) . ?
N7 N8 1.411(6) . ?
N8 H8A 0.8600 . ?
N8 H8B 0.8600 . ?
C1 H11 0.9300 . ?
C2 H21 0.9300 . ?
C3 H31 0.9300 . ?
C4 H41 0.9300 . ?

loop_
_geom_hbond_atom_site_label_D
_geom_hbond_atom_site_label_H
_geom_hbond_atom_site_label_A
_geom_hbond_distance_DH
_geom_hbond_distance_HA
_geom_hbond_distance_DA
_geom_hbond_angle_DHA
_geom_hbond_site_symmetry_A
O1 H10A F3 0.89(2) 2.49(5) 3.272(7) 148(7) .
O1 H10A F2 0.89(2) 2.23(5) 3.000(7) 145(7) .
O1 H10B F4 0.89(2) 1.92(2) 2.807(6) 174(7) 1_655
N8 H8A F1 0.86 2.43 2.912(5) 115.8 3_547
